data_7221210
loop_
_publ_author_name
'Eisenmann, B.'
'Schaefer, H.'

_publ_section_title
;
 Darstellung und Kristallstruktur von K2 Sb4 S7 H2 O
;
_journal_name_full
;
Zeitschrift fuer Naturforschung, Teil B. Anorganische Chemie, Organische 
Chemie (33,1978-41,1986)
;
_journal_page_first 383
_journal_page_last 385
_journal_volume 34
_journal_year 1979
_chemical_formula_sum 'H2 K2 O S7 Sb4'
_chemical_name_systematic 'K2 Sb4 S7 H2 O'
_space_group_IT_number 2
_symmetry_space_group_name_Hall '-P 1'
_symmetry_space_group_name_H-M 'P -1'
_cell_angle_alpha 99.36
_cell_angle_beta 86.8
_cell_angle_gamma 103.48
_cell_formula_units_Z 2
_cell_length_a 11.714
_cell_length_b 9.52
_cell_length_c 7.156
_cell_volume 765.568
_citation_journal_id_ASTM ZNBAD2
_cod_data_source_file Eisenmann_ZNBAD2_1979_161.cif
_cod_data_source_block H2K2O1S7Sb4
_cod_original_cell_volume 765.5678
_cod_original_formula_sum 'H2 K2 O1 S7 Sb4'
_cod_database_code 7221210

loop_
_symmetry_equiv_pos_as_xyz
x,y,z
-x,-y,-z

loop_
_atom_site_label
_atom_site_type_symbol
_atom_site_fract_x
_atom_site_fract_y
_atom_site_fract_z
_atom_site_occupancy
_atom_site_U_iso_or_equiv
S2 S-2 0.2796 0.5814 0.5577 1 0.0
Sb4 Sb+3 0.3424 0.9513 0.0432 1 0.0
S3 S-2 0.1478 0.8638 0.817 1 0.0
K1 K+1 0.4364 0.2933 0.5736 1 0.0
S5 S-2 0.2302 0.324 0.8904 1 0.0
S1 S-2 0.3467 0.6944 0.0615 1 0.0
O1 O-2 0.4503 0.4071 0.2403 1 0.0
Sb1 Sb+3 0.0419 0.1214 0.7433 1 0.0
S4 S-2 0.0514 0.6811 0.3341 1 0.0
K2 K+1 0.1009 0.3518 0.2882 1 0.0
Sb3 Sb+3 0.2337 0.8207 0.5019 1 0.0
Sb2 Sb+3 0.1798 0.556 0.8633 1 0.0
S7 S-2 0.4603 0.9881 0.7606 1 0.0
S6 S-2 0.1498 0.0858 0.4489 1 0.0
